data_4064720
loop_
_publ_author_name
'Miyazaki, Takamasa'
'Tanabe, Yoshiaki'
'Yuki, Masahiro'
'Miyake, Yoshihiro'
'Nishibayashi, Yoshiaki'

_publ_section_title
;
 Propargylic Substitution Reaction Catalyzed by Group IV (Ti, Zr, Hf)--Ru
 Heterobimetallic Complexes
;
_journal_issue 11
_journal_name_full Organometallics
_journal_page_first 3194
_journal_paper_doi 10.1021/om200292p
_journal_volume 30
_journal_year 2011
_chemical_formula_moiety 'C23 H33 Cl3 P2 Ru Zr '
_chemical_formula_sum 'C23 H33 Cl3 P2 Ru Zr'
_chemical_formula_weight 670.11
_space_group_IT_number 61
_symmetry_cell_setting orthorhombic
_symmetry_Int_Tables_number 61
_symmetry_space_group_name_Hall '-P 2ac 2ab'
_symmetry_space_group_name_H-M 'P b c a'
_cell_angle_alpha 90.0000
_cell_angle_beta 90.0000
_cell_angle_gamma 90.0000
_cell_formula_units_Z 8
_cell_length_a 13.5738(6)
_cell_length_b 19.3630(7)
_cell_length_c 19.8907(6)
_cell_measurement_reflns_used 21854
_cell_measurement_temperature 173.1
_cell_measurement_theta_max 27.5
_cell_measurement_theta_min 3.0
_cell_volume 5227.9(3)
_computing_cell_refinement PROCESS-AUTO
_computing_data_collection PROCESS-AUTO
_computing_data_reduction CrystalStructure
_computing_publication_material 'CrystalStructure 3.8'
_computing_structure_refinement CRYSTALS
_computing_structure_solution SIR97
_diffrn_ambient_temperature 173.1
_diffrn_detector_area_resol_mean 10.00
_diffrn_measured_fraction_theta_full 0.993
_diffrn_measured_fraction_theta_max 0.993
_diffrn_measurement_device_type 'Rigaku RAXIS-RAPID'
_diffrn_measurement_method \w
_diffrn_radiation_type 'Mo K\a'
_diffrn_radiation_wavelength 0.71075
_diffrn_reflns_av_R_equivalents 0.149
_diffrn_reflns_limit_h_max 17
_diffrn_reflns_limit_h_min -17
_diffrn_reflns_limit_k_max 24
_diffrn_reflns_limit_k_min -25
_diffrn_reflns_limit_l_max 25
_diffrn_reflns_limit_l_min -24
_diffrn_reflns_number 47948
_diffrn_reflns_theta_full 27.47
_diffrn_reflns_theta_max 27.47
_exptl_absorpt_coefficient_mu 1.415
_exptl_absorpt_correction_T_max 0.932
_exptl_absorpt_correction_T_min 0.465
_exptl_absorpt_correction_type multi-scan
_exptl_absorpt_process_details
;
    Higashi, T. (1995). Program for Absorption Correction.
    Rigaku Corporation, Tokyo, Japan.
;
_exptl_crystal_colour red
_exptl_crystal_density_diffrn 1.703
_exptl_crystal_density_method 'not measured'
_exptl_crystal_description needle
_exptl_crystal_F_000 2688.00
_exptl_crystal_size_max 0.20
_exptl_crystal_size_mid 0.05
_exptl_crystal_size_min 0.05
_refine_diff_density_max 1.81
_refine_diff_density_min -2.50
_refine_ls_extinction_coef 106(12)
_refine_ls_extinction_method 'Larson (1970) Crystallographic Computing eq. 22'
_refine_ls_goodness_of_fit_ref 1.000
_refine_ls_hydrogen_treatment refall
_refine_ls_number_parameters 305
_refine_ls_number_reflns 5945
_refine_ls_R_factor_gt 0.0488
_refine_ls_shift/su_max 0.0000
_refine_ls_structure_factor_coef Fsqd
_refine_ls_weighting_details 'w = 1/[0.0002Fo^2^ + 0.5850\s(Fo^2^)]/(4Fo^2^)'
_refine_ls_weighting_scheme calc
_refine_ls_wR_factor_ref 0.1328
_reflns_number_gt 2293
_reflns_number_total 5945
_reflns_threshold_expression F^2^>2.0\s(F^2^)
_cod_data_source_file om200292p_si_002.cif
_cod_data_source_block '_3a'
_cod_original_formula_sum 'C23 H33 Cl3 P2 Ru Zr '
_cod_database_code 4064720

loop_
_symmetry_equiv_pos_site_id
_symmetry_equiv_pos_as_xyz
1 +X,+Y,+Z
2 1/2-X,1/2+Y,+Z
3 +X,1/2-Y,1/2+Z
4 1/2-X,-Y,1/2+Z
5 -X,-Y,-Z
6 1/2+X,1/2-Y,-Z
7 -X,1/2+Y,1/2-Z
8 1/2+X,+Y,1/2-Z

loop_
_atom_site_label
_atom_site_type_symbol
_atom_site_fract_x
_atom_site_fract_y
_atom_site_fract_z
_atom_site_U_iso_or_equiv
_atom_site_adp_type
_atom_site_occupancy
_atom_site_symmetry_multiplicity
_atom_site_calc_flag
_atom_site_refinement_flags
Ru(1) Ru 0.35747(5) 0.25111(3) 0.42175(3) 0.03020(17) Uani 1.00 1 d .
Zr(1) Zr 0.39219(6) 0.44885(4) 0.26536(3) 0.0314(2) Uani 1.00 1 d .
Cl(1) Cl 0.19430(15) 0.25730(11) 0.36730(9) 0.0398(5) Uani 1.00 1 d .
Cl(2) Cl 0.56608(17) 0.45976(11) 0.29494(10) 0.0480(6) Uani 1.00 1 d .
Cl(3) Cl 0.3882(2) 0.54280(10) 0.18444(9) 0.0624(7) Uani 1.00 1 d .
P(1) P 0.43456(16) 0.25760(10) 0.31882(9) 0.0313(5) Uani 1.00 1 d .
P(2) P 0.34848(18) 0.36628(10) 0.44524(9) 0.0320(5) Uani 1.00 1 d .
C(1) C 0.3997(6) 0.3209(3) 0.2532(3) 0.028(2) Uani 1.00 1 d .
C(2) C 0.3036(6) 0.3399(3) 0.2359(3) 0.031(2) Uani 1.00 1 d .
C(3) C 0.3065(6) 0.3799(3) 0.1765(3) 0.036(2) Uani 1.00 1 d .
C(4) C 0.4053(6) 0.3829(3) 0.1564(3) 0.039(2) Uani 1.00 1 d .
C(5) C 0.4631(6) 0.3471(3) 0.2020(3) 0.033(2) Uani 1.00 1 d .
C(6) C 0.4087(6) 0.1767(3) 0.2730(3) 0.044(2) Uani 1.00 1 d .
C(7) C 0.4401(7) 0.1703(4) 0.2006(3) 0.056(3) Uani 1.00 1 d .
C(8) C 0.5691(5) 0.2679(3) 0.3137(3) 0.036(2) Uani 1.00 1 d .
C(9) C 0.6323(6) 0.2256(4) 0.3603(3) 0.049(2) Uani 1.00 1 d .
C(10) C 0.3326(5) 0.4368(3) 0.3843(3) 0.026(2) Uani 1.00 1 d .
C(11) C 0.2474(5) 0.4439(3) 0.3431(3) 0.029(2) Uani 1.00 1 d .
C(12) C 0.2481(6) 0.5111(3) 0.3157(3) 0.036(2) Uani 1.00 1 d .
C(13) C 0.3326(6) 0.5451(3) 0.3400(3) 0.037(2) Uani 1.00 1 d .
C(14) C 0.3833(6) 0.4994(3) 0.3830(2) 0.031(2) Uani 1.00 1 d .
C(15) C 0.2382(7) 0.3845(4) 0.4966(3) 0.050(2) Uani 1.00 1 d .
C(16) C 0.2181(7) 0.4597(4) 0.5170(4) 0.070(3) Uani 1.00 1 d .
C(17) C 0.4467(7) 0.4001(4) 0.4989(3) 0.045(2) Uani 1.00 1 d .
C(18) C 0.5496(7) 0.3917(4) 0.4701(3) 0.053(3) Uani 1.00 1 d .
C(19) C 0.3404(7) 0.1420(4) 0.4518(3) 0.044(2) Uani 1.00 1 d .
C(20) C 0.4404(7) 0.1569(4) 0.4515(3) 0.042(2) Uani 1.00 1 d .
C(21) C 0.4608(7) 0.2111(4) 0.4982(3) 0.046(2) Uani 1.00 1 d .
C(22) C 0.3707(7) 0.2271(4) 0.5303(3) 0.047(2) Uani 1.00 1 d .
C(23) C 0.2960(7) 0.1857(4) 0.5024(3) 0.046(2) Uani 1.00 1 d .
H(1) H 0.2457 0.3280 0.2601 0.038 Uiso 1.00 1 c R
H(2) H 0.2520 0.4008 0.1544 0.044 Uiso 1.00 1 c R
H(3) H 0.4291 0.4059 0.1175 0.047 Uiso 1.00 1 c R
H(4) H 0.5325 0.3411 0.1997 0.040 Uiso 1.00 1 c R
H(5) H 0.4401 0.1405 0.2970 0.053 Uiso 1.00 1 c R
H(6) H 0.3393 0.1701 0.2741 0.053 Uiso 1.00 1 c R
H(7) H 0.3903 0.1888 0.1723 0.068 Uiso 1.00 1 c R
H(8) H 0.4502 0.1230 0.1899 0.068 Uiso 1.00 1 c R
H(9) H 0.4998 0.1951 0.1939 0.068 Uiso 1.00 1 c R
H(10) H 0.5881 0.2566 0.2691 0.044 Uiso 1.00 1 c R
H(11) H 0.5833 0.3151 0.3223 0.044 Uiso 1.00 1 c R
H(12) H 0.6405 0.2496 0.4016 0.058 Uiso 1.00 1 c R
H(13) H 0.6949 0.2182 0.3402 0.058 Uiso 1.00 1 c R
H(14) H 0.6014 0.1824 0.3685 0.058 Uiso 1.00 1 c R
H(15) H 0.1988 0.4096 0.3355 0.035 Uiso 1.00 1 c R
H(16) H 0.2002 0.5301 0.2862 0.043 Uiso 1.00 1 c R
H(17) H 0.3520 0.5909 0.3293 0.044 Uiso 1.00 1 c R
H(18) H 0.4420 0.5096 0.4071 0.037 Uiso 1.00 1 c R
H(19) H 0.1826 0.3689 0.4720 0.059 Uiso 1.00 1 c R
H(20) H 0.2441 0.3584 0.5369 0.059 Uiso 1.00 1 c R
H(21) H 0.2520 0.4698 0.5576 0.084 Uiso 1.00 1 c R
H(22) H 0.1494 0.4660 0.5235 0.084 Uiso 1.00 1 c R
H(23) H 0.2405 0.4897 0.4824 0.084 Uiso 1.00 1 c R
H(24) H 0.4350 0.4479 0.5058 0.054 Uiso 1.00 1 c R
H(25) H 0.4441 0.3766 0.5407 0.054 Uiso 1.00 1 c R
H(26) H 0.5718 0.3458 0.4775 0.064 Uiso 1.00 1 c R
H(27) H 0.5931 0.4232 0.4915 0.064 Uiso 1.00 1 c R
H(28) H 0.5483 0.4008 0.4232 0.064 Uiso 1.00 1 c R
H(29) H 0.3075 0.1093 0.4242 0.053 Uiso 1.00 1 c R
H(30) H 0.4881 0.1345 0.4242 0.050 Uiso 1.00 1 c R
H(31) H 0.5229 0.2323 0.5061 0.055 Uiso 1.00 1 c R
H(32) H 0.3620 0.2602 0.5650 0.057 Uiso 1.00 1 c R
H(33) H 0.2283 0.1864 0.5146 0.056 Uiso 1.00 1 c R

loop_
_atom_site_aniso_label
_atom_site_aniso_U_11
_atom_site_aniso_U_22
_atom_site_aniso_U_33
_atom_site_aniso_U_12
_atom_site_aniso_U_13
_atom_site_aniso_U_23
Ru(1) 0.0333(3) 0.0277(3) 0.0296(3) -0.0022(3) -0.0011(3) 0.0028(2)
Zr(1) 0.0379(5) 0.0269(3) 0.0294(3) -0.0033(4) 0.0006(3) -0.0000(3)
Cl(1) 0.0300(12) 0.0447(12) 0.0447(10) -0.0034(11) -0.0058(9) 0.0065(9)
Cl(2) 0.0347(14) 0.0547(14) 0.0545(11) -0.0088(12) 0.0035(10) -0.0093(10)
Cl(3) 0.115(2) 0.0346(12) 0.0381(11) -0.0067(15) -0.0024(13) 0.0065(8)
P(1) 0.0336(13) 0.0294(11) 0.0308(9) 0.0026(11) 0.0001(9) 0.0005(8)
P(2) 0.0365(14) 0.0288(11) 0.0307(10) -0.0034(11) 0.0003(10) 0.0008(8)
C(1) 0.032(5) 0.025(3) 0.027(3) -0.007(3) 0.008(3) -0.001(3)
C(2) 0.023(5) 0.031(4) 0.040(4) -0.005(3) -0.007(4) -0.015(3)
C(3) 0.049(6) 0.031(4) 0.029(3) 0.000(4) -0.012(4) 0.007(3)
C(4) 0.050(6) 0.035(4) 0.033(4) 0.004(4) 0.010(4) -0.013(3)
C(5) 0.034(5) 0.028(4) 0.038(4) 0.003(4) -0.002(4) -0.007(3)
C(6) 0.055(7) 0.034(4) 0.043(4) 0.001(4) 0.003(4) 0.001(3)
C(7) 0.087(8) 0.038(5) 0.044(4) 0.008(5) 0.008(5) -0.008(3)
C(8) 0.035(5) 0.040(5) 0.035(4) -0.001(4) 0.005(3) 0.000(3)
C(9) 0.047(6) 0.045(5) 0.054(4) -0.009(4) -0.007(4) 0.000(4)
C(10) 0.036(5) 0.016(3) 0.025(3) 0.005(3) 0.002(3) 0.003(2)
C(11) 0.025(4) 0.029(4) 0.032(3) 0.008(3) 0.003(3) 0.000(3)
C(12) 0.030(4) 0.038(5) 0.040(4) 0.015(4) -0.008(4) -0.007(3)
C(13) 0.040(5) 0.024(4) 0.046(4) -0.005(4) 0.002(4) -0.008(3)
C(14) 0.035(5) 0.034(4) 0.025(3) 0.001(4) -0.003(3) 0.008(3)
C(15) 0.055(7) 0.051(5) 0.042(4) -0.005(5) 0.019(4) 0.005(4)
C(16) 0.087(9) 0.055(6) 0.068(6) 0.013(6) 0.041(6) 0.005(4)
C(17) 0.060(7) 0.044(5) 0.032(4) 0.001(5) -0.005(4) -0.001(3)
C(18) 0.059(7) 0.046(5) 0.055(5) 0.001(5) -0.016(5) -0.007(4)
C(19) 0.061(7) 0.026(4) 0.044(4) -0.008(4) -0.020(5) 0.010(3)
C(20) 0.048(6) 0.029(4) 0.049(4) 0.018(4) -0.001(4) 0.017(3)
C(21) 0.052(7) 0.037(5) 0.049(4) -0.012(4) -0.018(4) 0.011(4)
C(22) 0.054(7) 0.055(5) 0.033(4) -0.007(5) -0.001(4) 0.010(4)
C(23) 0.046(6) 0.055(5) 0.038(4) -0.010(5) 0.005(4) 0.030(4)

loop_
_atom_type_symbol
_atom_type_description
_atom_type_scat_dispersion_real
_atom_type_scat_dispersion_imag
_atom_type_scat_source
C C 0.003 0.002
;
International Tables for Crystallography
(1992, Vol. C, Tables 4.2.6.8 and 6.1.1.4)
;
H H 0.000 0.000
;
International Tables for Crystallography
(1992, Vol. C, Table 6.1.1.4)
;
P P 0.102 0.094
;
International Tables for Crystallography
(1992, Vol. C, Tables 4.2.6.8 and 6.1.1.4)
;
Cl Cl 0.148 0.159
;
International Tables for Crystallography
(1992, Vol. C, Tables 4.2.6.8 and 6.1.1.4)
;
Zr Zr -2.967 0.560
;
International Tables for Crystallography
(1992, Vol. C, Tables 4.2.6.8 and 6.1.1.4)
;
Ru Ru -1.259 0.836
;
International Tables for Crystallography
(1992, Vol. C, Tables 4.2.6.8 and 6.1.1.4)
;

loop_
_geom_angle_atom_site_label_1
_geom_angle_atom_site_label_2
_geom_angle_atom_site_label_3
_geom_angle
_geom_angle_publ_flag
Cl(1) Ru(1) P(1) 90.86(7) yes
Cl(1) Ru(1) P(2) 89.68(7) yes
Cl(1) Ru(1) C(19) 94.1(2) yes
Cl(1) Ru(1) C(20) 127.6(2) yes
Cl(1) Ru(1) C(21) 152.7(2) yes
Cl(1) Ru(1) C(22) 120.7(2) yes
Cl(1) Ru(1) C(23) 90.4(2) yes
P(1) Ru(1) P(2) 98.80(7) yes
P(1) Ru(1) C(19) 109.9(2) yes
P(1) Ru(1) C(20) 92.9(2) yes
P(1) Ru(1) C(21) 110.0(2) yes
P(1) Ru(1) C(22) 147.2(2) yes
P(1) Ru(1) C(23) 148.1(2) yes
P(2) Ru(1) C(19) 151.0(2) yes
P(2) Ru(1) C(20) 140.8(2) yes
P(2) Ru(1) C(21) 103.6(2) yes
P(2) Ru(1) C(22) 90.6(2) yes
P(2) Ru(1) C(23) 113.1(2) yes
C(19) Ru(1) C(20) 36.5(3) yes
C(19) Ru(1) C(21) 62.9(3) yes
C(19) Ru(1) C(22) 62.8(2) yes
C(19) Ru(1) C(23) 38.3(3) yes
C(20) Ru(1) C(21) 37.6(2) yes
C(20) Ru(1) C(22) 61.8(3) yes
C(20) Ru(1) C(23) 61.8(3) yes
C(21) Ru(1) C(22) 37.3(3) yes
C(21) Ru(1) C(23) 62.5(3) yes
C(22) Ru(1) C(23) 37.1(3) yes
Cl(2) Zr(1) Cl(3) 96.70(8) yes
Cl(2) Zr(1) C(1) 94.0(2) yes
Cl(2) Zr(1) C(2) 126.53(18) yes
Cl(2) Zr(1) C(3) 131.7(2) yes
Cl(2) Zr(1) C(4) 100.5(2) yes
Cl(2) Zr(1) C(5) 79.60(19) yes
Cl(2) Zr(1) C(10) 95.30(18) yes
Cl(2) Zr(1) C(11) 127.83(16) yes
Cl(2) Zr(1) C(12) 128.04(18) yes
Cl(2) Zr(1) C(13) 96.01(19) yes
Cl(2) Zr(1) C(14) 77.91(19) yes
Cl(3) Zr(1) C(1) 132.95(15) yes
Cl(3) Zr(1) C(2) 117.75(16) yes
Cl(3) Zr(1) C(3) 85.46(16) yes
Cl(3) Zr(1) C(4) 79.15(17) yes
Cl(3) Zr(1) C(5) 105.19(16) yes
Cl(3) Zr(1) C(10) 133.36(16) yes
Cl(3) Zr(1) C(11) 114.85(17) yes
Cl(3) Zr(1) C(12) 83.50(17) yes
Cl(3) Zr(1) C(13) 80.16(16) yes
Cl(3) Zr(1) C(14) 108.70(15) yes
C(1) Zr(1) C(2) 32.6(2) yes
C(1) Zr(1) C(3) 54.5(2) yes
C(1) Zr(1) C(4) 53.8(2) yes
C(1) Zr(1) C(5) 33.0(2) yes
C(1) Zr(1) C(10) 90.7(2) yes
C(1) Zr(1) C(11) 93.1(2) yes
C(1) Zr(1) C(12) 123.3(2) yes
C(1) Zr(1) C(13) 143.8(2) yes
C(1) Zr(1) C(14) 118.3(2) yes
C(2) Zr(1) C(3) 32.8(2) yes
C(2) Zr(1) C(4) 53.4(2) yes
C(2) Zr(1) C(5) 53.7(2) yes
C(2) Zr(1) C(10) 89.3(2) yes
C(2) Zr(1) C(11) 74.6(2) yes
C(2) Zr(1) C(12) 97.1(2) yes
C(2) Zr(1) C(13) 127.5(2) yes
C(2) Zr(1) C(14) 121.3(2) yes
C(3) Zr(1) C(4) 32.4(2) yes
C(3) Zr(1) C(5) 53.8(2) yes
C(3) Zr(1) C(10) 117.8(2) yes
C(3) Zr(1) C(11) 92.9(2) yes
C(3) Zr(1) C(12) 100.2(2) yes
C(3) Zr(1) C(13) 131.5(2) yes
C(3) Zr(1) C(14) 146.6(2) yes
C(4) Zr(1) C(5) 31.8(2) yes
C(4) Zr(1) C(10) 141.7(2) yes
C(4) Zr(1) C(11) 124.6(2) yes
C(4) Zr(1) C(12) 130.0(2) yes
C(4) Zr(1) C(13) 154.8(2) yes
C(4) Zr(1) C(14) 172.1(2) yes
C(5) Zr(1) C(10) 121.3(2) yes
C(5) Zr(1) C(11) 125.2(2) yes
C(5) Zr(1) C(12) 150.6(2) yes
C(5) Zr(1) C(13) 173.4(2) yes
C(5) Zr(1) C(14) 141.0(2) yes
C(10) Zr(1) C(11) 33.0(2) yes
C(10) Zr(1) C(12) 54.3(2) yes
C(10) Zr(1) C(13) 53.8(2) yes
C(10) Zr(1) C(14) 32.1(2) yes
C(11) Zr(1) C(12) 32.7(2) yes
C(11) Zr(1) C(13) 53.9(2) yes
C(11) Zr(1) C(14) 53.7(2) yes
C(12) Zr(1) C(13) 32.5(2) yes
C(12) Zr(1) C(14) 53.8(2) yes
C(13) Zr(1) C(14) 32.4(2) yes
Ru(1) P(1) C(1) 123.1(2) yes
Ru(1) P(1) C(6) 107.8(2) yes
Ru(1) P(1) C(8) 120.4(2) yes
C(1) P(1) C(6) 99.5(3) yes
C(1) P(1) C(8) 98.2(3) yes
C(6) P(1) C(8) 104.7(3) yes
Ru(1) P(2) C(10) 126.7(2) yes
Ru(1) P(2) C(15) 110.1(2) yes
Ru(1) P(2) C(17) 115.5(2) yes
C(10) P(2) C(15) 97.4(3) yes
C(10) P(2) C(17) 101.8(3) yes
C(15) P(2) C(17) 101.5(3) yes
Zr(1) C(1) P(1) 126.9(3) yes
Zr(1) C(1) C(2) 73.9(3) yes
Zr(1) C(1) C(5) 74.9(3) yes
P(1) C(1) C(2) 126.0(5) yes
P(1) C(1) C(5) 125.7(6) yes
C(2) C(1) C(5) 107.0(6) yes
Zr(1) C(2) C(1) 73.5(4) yes
Zr(1) C(2) C(3) 73.8(4) yes
C(1) C(2) C(3) 109.0(6) yes
Zr(1) C(3) C(2) 73.4(4) yes
Zr(1) C(3) C(4) 74.6(4) yes
C(2) C(3) C(4) 106.7(7) yes
Zr(1) C(4) C(3) 73.0(4) yes
Zr(1) C(4) C(5) 74.4(4) yes
C(3) C(4) C(5) 109.6(6) yes
Zr(1) C(5) C(1) 72.1(3) yes
Zr(1) C(5) C(4) 73.8(4) yes
C(1) C(5) C(4) 107.7(7) yes
P(1) C(6) C(7) 119.2(5) yes
P(1) C(8) C(9) 118.2(5) yes
Zr(1) C(10) P(2) 130.7(3) yes
Zr(1) C(10) C(11) 73.2(3) yes
Zr(1) C(10) C(14) 75.1(3) yes
P(2) C(10) C(11) 123.1(5) yes
P(2) C(10) C(14) 126.9(5) yes
C(11) C(10) C(14) 107.8(5) yes
Zr(1) C(11) C(10) 73.8(4) yes
Zr(1) C(11) C(12) 73.8(4) yes
C(10) C(11) C(12) 107.8(6) yes
Zr(1) C(12) C(11) 73.5(4) yes
Zr(1) C(12) C(13) 74.1(4) yes
C(11) C(12) C(13) 107.7(6) yes
Zr(1) C(13) C(12) 73.3(4) yes
Zr(1) C(13) C(14) 74.7(3) yes
C(12) C(13) C(14) 108.3(6) yes
Zr(1) C(14) C(10) 72.8(3) yes
Zr(1) C(14) C(13) 72.9(3) yes
C(10) C(14) C(13) 108.4(6) yes
P(2) C(15) C(16) 118.1(6) yes
P(2) C(17) C(18) 114.3(5) yes
Ru(1) C(19) C(20) 72.3(4) yes
Ru(1) C(19) C(23) 70.8(4) yes
C(20) C(19) C(23) 106.8(7) yes
Ru(1) C(20) C(19) 71.2(4) yes
Ru(1) C(20) C(21) 70.7(4) yes
C(19) C(20) C(21) 109.9(7) yes
Ru(1) C(21) C(20) 71.7(4) yes
Ru(1) C(21) C(22) 71.6(5) yes
C(20) C(21) C(22) 106.6(8) yes
Ru(1) C(22) C(21) 71.1(4) yes
Ru(1) C(22) C(23) 71.1(4) yes
C(21) C(22) C(23) 108.7(7) yes
Ru(1) C(23) C(19) 70.9(4) yes
Ru(1) C(23) C(22) 71.8(4) yes
C(19) C(23) C(22) 107.9(8) yes
Zr(1) C(2) H(1) 119.0 no
C(1) C(2) H(1) 125.5 no
C(3) C(2) H(1) 125.5 no
Zr(1) C(3) H(2) 117.5 no
C(2) C(3) H(2) 126.7 no
C(4) C(3) H(2) 126.7 no
Zr(1) C(4) H(3) 119.1 no
C(3) C(4) H(3) 125.2 no
C(5) C(4) H(3) 125.2 no
Zr(1) C(5) H(4) 119.8 no
C(1) C(5) H(4) 126.2 no
C(4) C(5) H(4) 126.2 no
P(1) C(6) H(5) 107.0 no
P(1) C(6) H(6) 107.0 no
C(7) C(6) H(5) 107.0 no
C(7) C(6) H(6) 107.0 no
H(5) C(6) H(6) 109.5 no
C(6) C(7) H(7) 109.5 no
C(6) C(7) H(8) 109.5 no
C(6) C(7) H(9) 109.5 no
H(7) C(7) H(8) 109.5 no
H(7) C(7) H(9) 109.5 no
H(8) C(7) H(9) 109.5 no
P(1) C(8) H(10) 107.2 no
P(1) C(8) H(11) 107.2 no
C(9) C(8) H(10) 107.2 no
C(9) C(8) H(11) 107.2 no
H(10) C(8) H(11) 109.5 no
C(8) C(9) H(12) 109.5 no
C(8) C(9) H(13) 109.5 no
C(8) C(9) H(14) 109.5 no
H(12) C(9) H(13) 109.5 no
H(12) C(9) H(14) 109.5 no
H(13) C(9) H(14) 109.5 no
Zr(1) C(11) H(15) 118.3 no
C(10) C(11) H(15) 126.1 no
C(12) C(11) H(15) 126.1 no
Zr(1) C(12) H(16) 118.2 no
C(11) C(12) H(16) 126.2 no
C(13) C(12) H(16) 126.1 no
Zr(1) C(13) H(17) 118.0 no
C(12) C(13) H(17) 125.9 no
C(14) C(13) H(17) 125.9 no
Zr(1) C(14) H(18) 120.2 no
C(10) C(14) H(18) 125.8 no
C(13) C(14) H(18) 125.8 no
P(2) C(15) H(19) 107.3 no
P(2) C(15) H(20) 107.3 no
C(16) C(15) H(19) 107.3 no
C(16) C(15) H(20) 107.3 no
H(19) C(15) H(20) 109.5 no
C(15) C(16) H(21) 109.5 no
C(15) C(16) H(22) 109.5 no
C(15) C(16) H(23) 109.5 no
H(21) C(16) H(22) 109.5 no
H(21) C(16) H(23) 109.5 no
H(22) C(16) H(23) 109.5 no
P(2) C(17) H(24) 108.2 no
P(2) C(17) H(25) 108.2 no
C(18) C(17) H(24) 108.2 no
C(18) C(17) H(25) 108.2 no
H(24) C(17) H(25) 109.5 no
C(17) C(18) H(26) 109.5 no
C(17) C(18) H(27) 109.5 no
C(17) C(18) H(28) 109.5 no
H(26) C(18) H(27) 109.5 no
H(26) C(18) H(28) 109.5 no
H(27) C(18) H(28) 109.5 no
Ru(1) C(19) H(29) 122.0 no
C(20) C(19) H(29) 126.6 no
C(23) C(19) H(29) 126.6 no
Ru(1) C(20) H(30) 124.7 no
C(19) C(20) H(30) 125.1 no
C(21) C(20) H(30) 125.1 no
Ru(1) C(21) H(31) 121.7 no
C(20) C(21) H(31) 126.7 no
C(22) C(21) H(31) 126.7 no
Ru(1) C(22) H(32) 123.8 no
C(21) C(22) H(32) 125.6 no
C(23) C(22) H(32) 125.6 no
Ru(1) C(23) H(33) 122.9 no
C(19) C(23) H(33) 126.0 no
C(22) C(23) H(33) 126.0 no

loop_
_geom_bond_atom_site_label_1
_geom_bond_atom_site_label_2
_geom_bond_distance
_geom_bond_publ_flag
Ru(1) Cl(1) 2.468(2) yes
Ru(1) P(1) 2.3027(19) yes
Ru(1) P(2) 2.282(2) yes
Ru(1) C(19) 2.209(7) yes
Ru(1) C(20) 2.223(8) yes
Ru(1) C(21) 2.209(8) yes
Ru(1) C(22) 2.216(7) yes
Ru(1) C(23) 2.207(8) yes
Zr(1) Cl(2) 2.442(2) yes
Zr(1) Cl(3) 2.430(2) yes
Zr(1) C(1) 2.492(6) yes
Zr(1) C(2) 2.498(7) yes
Zr(1) C(3) 2.502(7) yes
Zr(1) C(4) 2.522(7) yes
Zr(1) C(5) 2.529(7) yes
Zr(1) C(10) 2.511(6) yes
Zr(1) C(11) 2.503(7) yes
Zr(1) C(12) 2.506(8) yes
Zr(1) C(13) 2.517(7) yes
Zr(1) C(14) 2.540(5) yes
P(1) C(1) 1.851(6) yes
P(1) C(6) 1.846(7) yes
P(1) C(8) 1.840(8) yes
P(2) C(10) 1.839(6) yes
P(2) C(15) 1.846(9) yes
P(2) C(17) 1.829(8) yes
C(1) C(2) 1.399(11) yes
C(1) C(5) 1.427(10) yes
C(2) C(3) 1.413(9) yes
C(3) C(4) 1.401(12) yes
C(4) C(5) 1.385(10) yes
C(6) C(7) 1.507(10) yes
C(8) C(9) 1.506(10) yes
C(10) C(11) 1.424(10) yes
C(10) C(14) 1.395(9) yes
C(11) C(12) 1.411(10) yes
C(12) C(13) 1.407(11) yes
C(13) C(14) 1.410(10) yes
C(15) C(16) 1.535(11) yes
C(17) C(18) 1.519(13) yes
C(19) C(20) 1.387(14) yes
C(19) C(23) 1.447(11) yes
C(20) C(21) 1.429(11) yes
C(21) C(22) 1.415(13) yes
C(22) C(23) 1.406(12) yes
C(2) H(1) 0.950 no
C(3) H(2) 0.950 no
C(4) H(3) 0.950 no
C(5) H(4) 0.950 no
C(6) H(5) 0.950 no
C(6) H(6) 0.950 no
C(7) H(7) 0.950 no
C(7) H(8) 0.950 no
C(7) H(9) 0.950 no
C(8) H(10) 0.950 no
C(8) H(11) 0.950 no
C(9) H(12) 0.950 no
C(9) H(13) 0.950 no
C(9) H(14) 0.950 no
C(11) H(15) 0.950 no
C(12) H(16) 0.950 no
C(13) H(17) 0.950 no
C(14) H(18) 0.950 no
C(15) H(19) 0.950 no
C(15) H(20) 0.950 no
C(16) H(21) 0.950 no
C(16) H(22) 0.950 no
C(16) H(23) 0.950 no
C(17) H(24) 0.950 no
C(17) H(25) 0.950 no
C(18) H(26) 0.950 no
C(18) H(27) 0.950 no
C(18) H(28) 0.950 no
C(19) H(29) 0.950 no
C(20) H(30) 0.950 no
C(21) H(31) 0.950 no
C(22) H(32) 0.950 no
C(23) H(33) 0.950 no

loop_
_geom_contact_atom_site_label_1
_geom_contact_atom_site_label_2
_geom_contact_distance
_geom_contact_site_symmetry_2
Cl(2) C(12) 3.456(8) 8_555
C(4) C(22) 3.323(10) 3_554
C(12) Cl(2) 3.456(8) 8_455
C(22) C(4) 3.323(10) 3_555
Cl(1) H(4) 3.039 8_455
Cl(1) H(9) 3.147 8_455
Cl(1) H(10) 3.072 8_455
Cl(1) H(17) 3.368 2_545
Cl(1) H(31) 3.435 6_456
Cl(2) H(2) 2.948 8_555
Cl(2) H(8) 3.183 7_655
Cl(2) H(15) 3.304 8_555
Cl(2) H(16) 2.788 8_555
Cl(3) H(5) 3.025 7_655
Cl(3) H(14) 2.904 7_655
Cl(3) H(21) 3.170 4_564
Cl(3) H(22) 3.247 4_564
Cl(3) H(30) 3.262 7_655
C(2) H(10) 3.342 8_455
C(2) H(11) 3.241 8_455
C(2) H(13) 3.167 8_455
C(3) H(11) 3.279 8_455
C(3) H(13) 3.495 8_455
C(3) H(32) 3.584 3_554
C(4) H(32) 3.365 3_554
C(5) H(15) 3.500 8_555
C(6) H(16) 3.212 2_545
C(7) H(13) 3.549 8_455
C(7) H(17) 3.267 7_645
C(7) H(25) 3.307 3_554
C(7) H(32) 3.194 3_554
C(8) H(1) 3.042 8_555
C(9) H(1) 3.469 8_555
C(9) H(20) 3.022 6_556
C(9) H(32) 3.464 6_556
C(9) H(33) 3.286 6_556
C(12) H(5) 3.597 2_555
C(12) H(6) 3.401 2_555
C(12) H(29) 2.972 2_555
C(13) H(8) 3.366 7_655
C(13) H(27) 3.553 5_666
C(13) H(29) 2.822 2_555
C(14) H(8) 3.597 7_655
C(14) H(24) 3.465 5_666
C(14) H(27) 2.928 5_666
C(14) H(29) 3.450 2_555
C(15) H(12) 3.549 6_456
C(15) H(14) 3.510 6_456
C(16) H(27) 3.426 5_666
C(16) H(29) 3.452 2_555
C(17) H(18) 2.973 5_666
C(17) H(24) 3.353 5_666
C(17) H(27) 3.470 5_666
C(18) H(18) 3.105 5_666
C(18) H(24) 3.149 5_666
C(18) H(33) 2.875 6_556
C(19) H(23) 3.204 2_545
C(20) H(3) 3.522 3_555
C(21) H(3) 3.309 3_555
C(21) H(19) 3.437 6_556
C(22) H(3) 3.203 3_555
C(22) H(7) 3.270 3_555
C(22) H(12) 3.435 6_456
C(23) H(2) 3.508 3_555
C(23) H(3) 3.413 3_555
C(23) H(12) 3.110 6_456
C(23) H(26) 3.129 6_456
C(23) H(27) 3.471 6_456
H(1) C(8) 3.042 8_455
H(1) C(9) 3.469 8_455
H(1) H(4) 3.014 8_455
H(1) H(10) 2.612 8_455
H(1) H(11) 2.757 8_455
H(1) H(13) 2.997 8_455
H(2) Cl(2) 2.948 8_455
H(2) C(23) 3.508 3_554
H(2) H(11) 2.865 8_455
H(2) H(12) 3.479 8_455
H(2) H(21) 3.161 4_564
H(2) H(28) 3.166 8_455
H(2) H(33) 3.269 3_554
H(3) C(20) 3.522 3_554
H(3) C(21) 3.309 3_554
H(3) C(22) 3.203 3_554
H(3) C(23) 3.413 3_554
H(3) H(22) 3.284 4_564
H(3) H(32) 3.501 3_554
H(4) Cl(1) 3.039 8_555
H(4) H(1) 3.014 8_555
H(4) H(15) 2.709 8_555
H(5) Cl(3) 3.025 7_645
H(5) C(12) 3.597 2_545
H(5) H(16) 2.872 2_545
H(6) C(12) 3.401 2_545
H(6) H(13) 3.143 8_455
H(6) H(16) 2.774 2_545
H(6) H(17) 3.210 2_545
H(7) C(22) 3.270 3_554
H(7) H(13) 2.724 8_455
H(7) H(20) 3.468 3_554
H(7) H(25) 2.997 3_554
H(7) H(32) 2.381 3_554
H(8) Cl(2) 3.183 7_645
H(8) C(13) 3.366 7_645
H(8) C(14) 3.597 7_645
H(8) H(16) 3.328 2_545
H(8) H(17) 2.782 7_645
H(8) H(18) 3.269 7_645
H(8) H(25) 2.968 3_554
H(8) H(32) 3.566 3_554
H(9) Cl(1) 3.147 8_555
H(9) H(17) 2.886 7_645
H(9) H(25) 3.432 3_554
H(9) H(32) 3.289 3_554
H(10) Cl(1) 3.072 8_555
H(10) C(2) 3.342 8_555
H(10) H(1) 2.612 8_555
H(11) C(2) 3.241 8_555
H(11) C(3) 3.279 8_555
H(11) H(1) 2.757 8_555
H(11) H(2) 2.865 8_555
H(12) C(15) 3.549 6_556
H(12) C(22) 3.435 6_556
H(12) C(23) 3.110 6_556
H(12) H(2) 3.479 8_555
H(12) H(19) 3.451 6_556
H(12) H(20) 2.802 6_556
H(12) H(32) 3.085 6_556
H(12) H(33) 2.396 6_556
H(13) C(2) 3.167 8_555
H(13) C(3) 3.495 8_555
H(13) C(7) 3.549 8_555
H(13) H(1) 2.997 8_555
H(13) H(6) 3.143 8_555
H(13) H(7) 2.724 8_555
H(13) H(20) 2.936 6_556
H(13) H(32) 2.979 6_556
H(13) H(33) 3.459 6_556
H(14) Cl(3) 2.904 7_645
H(14) C(15) 3.510 6_556
H(14) H(19) 3.502 6_556
H(14) H(20) 2.813 6_556
H(15) Cl(2) 3.304 8_455
H(15) C(5) 3.500 8_455
H(15) H(4) 2.709 8_455
H(16) Cl(2) 2.788 8_455
H(16) C(6) 3.212 2_555
H(16) H(5) 2.872 2_555
H(16) H(6) 2.774 2_555
H(16) H(8) 3.328 2_555
H(16) H(29) 3.146 2_555
H(17) Cl(1) 3.368 2_555
H(17) C(7) 3.267 7_655
H(17) H(6) 3.210 2_555
H(17) H(8) 2.782 7_655
H(17) H(9) 2.886 7_655
H(17) H(29) 2.895 2_555
H(18) C(17) 2.973 5_666
H(18) C(18) 3.105 5_666
H(18) H(8) 3.269 7_655
H(18) H(24) 2.542 5_666
H(18) H(25) 2.885 5_666
H(18) H(27) 2.447 5_666
H(19) C(21) 3.437 6_456
H(19) H(12) 3.451 6_456
H(19) H(14) 3.502 6_456
H(19) H(30) 3.353 6_456
H(19) H(31) 2.955 6_456
H(20) C(9) 3.022 6_456
H(20) H(7) 3.468 3_555
H(20) H(12) 2.802 6_456
H(20) H(13) 2.936 6_456
H(20) H(14) 2.813 6_456
H(20) H(30) 3.563 6_456
H(20) H(31) 3.583 6_456
H(21) Cl(3) 3.170 4_565
H(21) H(2) 3.161 4_565
H(21) H(27) 3.109 5_666
H(22) Cl(3) 3.247 4_565
H(22) H(3) 3.284 4_565
H(22) H(29) 3.455 2_555
H(22) H(30) 3.109 6_456
H(23) C(19) 3.204 2_555
H(23) H(27) 2.866 5_666
H(23) H(29) 2.669 2_555
H(24) C(14) 3.465 5_666
H(24) C(17) 3.353 5_666
H(24) C(18) 3.149 5_666
H(24) H(18) 2.542 5_666
H(24) H(24) 2.689 5_666
H(24) H(27) 2.525 5_666
H(24) H(28) 3.259 5_666
H(25) C(7) 3.307 3_555
H(25) H(7) 2.997 3_555
H(25) H(8) 2.968 3_555
H(25) H(9) 3.432 3_555
H(25) H(18) 2.885 5_666
H(26) C(23) 3.129 6_556
H(26) H(33) 2.220 6_556
H(27) C(13) 3.553 5_666
H(27) C(14) 2.928 5_666
H(27) C(16) 3.426 5_666
H(27) C(17) 3.470 5_666
H(27) C(23) 3.471 6_556
H(27) H(18) 2.447 5_666
H(27) H(21) 3.109 5_666
H(27) H(23) 2.866 5_666
H(27) H(24) 2.525 5_666
H(27) H(29) 3.417 6_556
H(27) H(33) 2.808 6_556
H(28) H(2) 3.166 8_555
H(28) H(24) 3.259 5_666
H(28) H(33) 3.218 6_556
H(29) C(12) 2.972 2_545
H(29) C(13) 2.822 2_545
H(29) C(14) 3.450 2_545
H(29) C(16) 3.452 2_545
H(29) H(16) 3.146 2_545
H(29) H(17) 2.895 2_545
H(29) H(22) 3.455 2_545
H(29) H(23) 2.669 2_545
H(29) H(27) 3.417 6_456
H(30) Cl(3) 3.262 7_645
H(30) H(19) 3.353 6_556
H(30) H(20) 3.563 6_556
H(30) H(22) 3.109 6_556
H(31) Cl(1) 3.435 6_556
H(31) H(19) 2.955 6_556
H(31) H(20) 3.583 6_556
H(31) H(33) 3.229 6_556
H(32) C(3) 3.584 3_555
H(32) C(4) 3.365 3_555
H(32) C(7) 3.194 3_555
H(32) C(9) 3.464 6_456
H(32) H(3) 3.501 3_555
H(32) H(7) 2.381 3_555
H(32) H(8) 3.566 3_555
H(32) H(9) 3.289 3_555
H(32) H(12) 3.085 6_456
H(32) H(13) 2.979 6_456
H(33) C(9) 3.286 6_456
H(33) C(18) 2.875 6_456
H(33) H(2) 3.269 3_555
H(33) H(12) 2.396 6_456
H(33) H(13) 3.459 6_456
H(33) H(26) 2.220 6_456
H(33) H(27) 2.808 6_456
H(33) H(28) 3.218 6_456
H(33) H(31) 3.229 6_456

loop_
_geom_torsion_atom_site_label_1
_geom_torsion_atom_site_label_2
_geom_torsion_atom_site_label_3
_geom_torsion_atom_site_label_4
_geom_torsion
Cl(1) Ru(1) P(1) C(1) 46.2(3)
Cl(1) Ru(1) P(1) C(6) -68.3(2)
Cl(1) Ru(1) P(1) C(8) 171.8(2)
Cl(1) Ru(1) P(2) C(10) -57.8(3)
Cl(1) Ru(1) P(2) C(15) 58.4(2)
Cl(1) Ru(1) P(2) C(17) 172.6(2)
Cl(1) Ru(1) C(19) C(20) 158.9(4)
Cl(1) Ru(1) C(19) C(23) -85.5(5)
Cl(1) Ru(1) C(20) C(19) -26.9(5)
Cl(1) Ru(1) C(20) C(21) -147.0(4)
Cl(1) Ru(1) C(21) C(20) 70.5(7)
Cl(1) Ru(1) C(21) C(22) -44.8(7)
Cl(1) Ru(1) C(22) C(21) 158.0(4)
Cl(1) Ru(1) C(22) C(23) 39.5(5)
Cl(1) Ru(1) C(23) C(19) 96.1(5)
Cl(1) Ru(1) C(23) C(22) -146.8(5)
P(1) Ru(1) P(2) C(10) 33.0(3)
P(1) Ru(1) P(2) C(15) 149.3(2)
P(1) Ru(1) P(2) C(17) -96.6(2)
P(2) Ru(1) P(1) C(1) -43.6(3)
P(2) Ru(1) P(1) C(6) -158.2(2)
P(2) Ru(1) P(1) C(8) 82.0(2)
P(1) Ru(1) C(19) C(20) 66.5(4)
P(1) Ru(1) C(19) C(23) -177.9(4)
C(19) Ru(1) P(1) C(1) 140.9(3)
C(19) Ru(1) P(1) C(6) 26.3(4)
C(19) Ru(1) P(1) C(8) -93.5(3)
P(1) Ru(1) C(20) C(19) -120.3(4)
P(1) Ru(1) C(20) C(21) 119.7(5)
C(20) Ru(1) P(1) C(1) 174.0(3)
C(20) Ru(1) P(1) C(6) 59.4(3)
C(20) Ru(1) P(1) C(8) -60.4(3)
P(1) Ru(1) C(21) C(20) -67.4(5)
P(1) Ru(1) C(21) C(22) 177.3(4)
C(21) Ru(1) P(1) C(1) -151.6(3)
C(21) Ru(1) P(1) C(6) 93.8(3)
C(21) Ru(1) P(1) C(8) -26.1(3)
P(1) Ru(1) C(22) C(21) -4.7(7)
P(1) Ru(1) C(22) C(23) -123.1(5)
C(22) Ru(1) P(1) C(1) -148.6(5)
C(22) Ru(1) P(1) C(6) 96.8(5)
C(22) Ru(1) P(1) C(8) -23.1(5)
P(1) Ru(1) C(23) C(19) 3.7(8)
P(1) Ru(1) C(23) C(22) 120.9(5)
C(23) Ru(1) P(1) C(1) 138.4(5)
C(23) Ru(1) P(1) C(6) 23.9(5)
C(23) Ru(1) P(1) C(8) -96.0(5)
P(2) Ru(1) C(19) C(20) -104.3(6)
P(2) Ru(1) C(19) C(23) 11.2(8)
C(19) Ru(1) P(2) C(10) -155.7(6)
C(19) Ru(1) P(2) C(15) -39.4(6)
C(19) Ru(1) P(2) C(17) 74.7(6)
P(2) Ru(1) C(20) C(19) 132.0(4)
P(2) Ru(1) C(20) C(21) 11.9(7)
C(20) Ru(1) P(2) C(10) 138.7(4)
C(20) Ru(1) P(2) C(15) -105.0(4)
C(20) Ru(1) P(2) C(17) 9.2(4)
P(2) Ru(1) C(21) C(20) -172.3(4)
P(2) Ru(1) C(21) C(22) 72.5(4)
C(21) Ru(1) P(2) C(10) 146.2(4)
C(21) Ru(1) P(2) C(15) -97.5(3)
C(21) Ru(1) P(2) C(17) 16.6(3)
P(2) Ru(1) C(22) C(21) -112.1(4)
P(2) Ru(1) C(22) C(23) 129.5(5)
C(22) Ru(1) P(2) C(10) -178.5(4)
C(22) Ru(1) P(2) C(15) -62.2(3)
C(22) Ru(1) P(2) C(17) 51.9(3)
P(2) Ru(1) C(23) C(19) -174.1(4)
P(2) Ru(1) C(23) C(22) -57.0(5)
C(23) Ru(1) P(2) C(10) -148.2(4)
C(23) Ru(1) P(2) C(15) -31.9(3)
C(23) Ru(1) P(2) C(17) 82.3(4)
C(19) Ru(1) C(20) C(21) -120.0(7)
C(20) Ru(1) C(19) C(23) 115.6(6)
C(19) Ru(1) C(21) C(20) 35.3(5)
C(19) Ru(1) C(21) C(22) -79.9(5)
C(21) Ru(1) C(19) C(20) -36.4(4)
C(21) Ru(1) C(19) C(23) 79.2(5)
C(19) Ru(1) C(22) C(21) 80.2(5)
C(19) Ru(1) C(22) C(23) -38.3(5)
C(22) Ru(1) C(19) C(20) -78.5(5)
C(22) Ru(1) C(19) C(23) 37.1(5)
C(19) Ru(1) C(23) C(22) 117.1(7)
C(23) Ru(1) C(19) C(20) -115.6(6)
C(20) Ru(1) C(21) C(22) -115.3(7)
C(21) Ru(1) C(20) C(19) 120.0(7)
C(20) Ru(1) C(22) C(21) 38.8(4)
C(20) Ru(1) C(22) C(23) -79.6(5)
C(22) Ru(1) C(20) C(19) 81.6(5)
C(22) Ru(1) C(20) C(21) -38.4(5)
C(20) Ru(1) C(23) C(19) -37.5(5)
C(20) Ru(1) C(23) C(22) 79.7(5)
C(23) Ru(1) C(20) C(19) 39.3(4)
C(23) Ru(1) C(20) C(21) -80.7(5)
C(21) Ru(1) C(22) C(23) -118.4(7)
C(22) Ru(1) C(21) C(20) 115.3(7)
C(21) Ru(1) C(23) C(19) -80.2(5)
C(21) Ru(1) C(23) C(22) 36.9(5)
C(23) Ru(1) C(21) C(20) 78.6(5)
C(23) Ru(1) C(21) C(22) -36.7(4)
C(22) Ru(1) C(23) C(19) -117.1(7)
C(23) Ru(1) C(22) C(21) 118.4(7)
Cl(2) Zr(1) C(1) P(1) 59.7(4)
Cl(2) Zr(1) C(1) C(2) -177.0(3)
Cl(2) Zr(1) C(1) C(5) -63.9(4)
Cl(2) Zr(1) C(2) C(1) 3.7(4)
Cl(2) Zr(1) C(2) C(3) -112.3(4)
Cl(2) Zr(1) C(3) C(2) 95.1(4)
Cl(2) Zr(1) C(3) C(4) -18.1(5)
Cl(2) Zr(1) C(4) C(3) 166.4(3)
Cl(2) Zr(1) C(4) C(5) 49.7(4)
Cl(2) Zr(1) C(5) C(1) 114.4(4)
Cl(2) Zr(1) C(5) C(4) -130.4(4)
Cl(2) Zr(1) C(10) P(2) -69.2(4)
Cl(2) Zr(1) C(10) C(11) 171.3(3)
Cl(2) Zr(1) C(10) C(14) 57.0(4)
Cl(2) Zr(1) C(11) C(10) -11.0(4)
Cl(2) Zr(1) C(11) C(12) 103.6(4)
Cl(2) Zr(1) C(12) C(11) -102.9(4)
Cl(2) Zr(1) C(12) C(13) 11.6(4)
Cl(2) Zr(1) C(13) C(12) -170.9(3)
Cl(2) Zr(1) C(13) C(14) -56.0(4)
Cl(2) Zr(1) C(14) C(10) -121.3(4)
Cl(2) Zr(1) C(14) C(13) 122.5(4)
Cl(3) Zr(1) C(1) P(1) 162.8(3)
Cl(3) Zr(1) C(1) C(2) -74.0(4)
Cl(3) Zr(1) C(1) C(5) 39.1(5)
Cl(3) Zr(1) C(2) C(1) 127.3(3)
Cl(3) Zr(1) C(2) C(3) 11.3(5)
Cl(3) Zr(1) C(3) C(2) -170.0(4)
Cl(3) Zr(1) C(3) C(4) 76.9(4)
Cl(3) Zr(1) C(4) C(3) -98.7(4)
Cl(3) Zr(1) C(4) C(5) 144.5(5)
Cl(3) Zr(1) C(5) C(1) -151.4(4)
Cl(3) Zr(1) C(5) C(4) -36.2(5)
Cl(3) Zr(1) C(10) P(2) -173.6(3)
Cl(3) Zr(1) C(10) C(11) 66.9(4)
Cl(3) Zr(1) C(10) C(14) -47.4(5)
Cl(3) Zr(1) C(11) C(10) -132.5(3)
Cl(3) Zr(1) C(11) C(12) -17.9(4)
Cl(3) Zr(1) C(12) C(11) 163.7(4)
Cl(3) Zr(1) C(12) C(13) -81.9(3)
Cl(3) Zr(1) C(13) C(12) 93.3(3)
Cl(3) Zr(1) C(13) C(14) -151.8(4)
Cl(3) Zr(1) C(14) C(10) 145.6(4)
Cl(3) Zr(1) C(14) C(13) 29.5(4)
C(1) Zr(1) C(2) C(3) -116.1(6)
C(2) Zr(1) C(1) P(1) -123.2(7)
C(2) Zr(1) C(1) C(5) 113.1(5)
C(1) Zr(1) C(3) C(2) 36.4(4)
C(1) Zr(1) C(3) C(4) -76.7(4)
C(3) Zr(1) C(1) P(1) -160.0(6)
C(3) Zr(1) C(1) C(2) -36.7(4)
C(3) Zr(1) C(1) C(5) 76.4(4)
C(1) Zr(1) C(4) C(3) 79.1(4)
C(1) Zr(1) C(4) C(5) -37.6(4)
C(4) Zr(1) C(1) P(1) 159.8(6)
C(4) Zr(1) C(1) C(2) -76.9(4)
C(4) Zr(1) C(1) C(5) 36.2(4)
C(1) Zr(1) C(5) C(4) 115.2(7)
C(5) Zr(1) C(1) P(1) 123.6(7)
C(5) Zr(1) C(1) C(2) -113.1(5)
C(1) Zr(1) C(10) P(2) 24.9(5)
C(1) Zr(1) C(10) C(11) -94.6(4)
C(1) Zr(1) C(10) C(14) 151.1(4)
C(10) Zr(1) C(1) P(1) -35.6(5)
C(10) Zr(1) C(1) C(2) 87.6(4)
C(10) Zr(1) C(1) C(5) -159.2(4)
C(1) Zr(1) C(11) C(10) 86.5(4)
C(1) Zr(1) C(11) C(12) -158.9(4)
C(11) Zr(1) C(1) P(1) -68.5(5)
C(11) Zr(1) C(1) C(2) 54.7(4)
C(11) Zr(1) C(1) C(5) 167.8(4)
C(1) Zr(1) C(12) C(11) 25.5(5)
C(1) Zr(1) C(12) C(13) 139.9(3)
C(12) Zr(1) C(1) P(1) -82.0(5)
C(12) Zr(1) C(1) C(2) 41.2(4)
C(12) Zr(1) C(1) C(5) 154.4(4)
C(1) Zr(1) C(13) C(12) -65.6(5)
C(1) Zr(1) C(13) C(14) 49.3(6)
C(13) Zr(1) C(1) P(1) -46.1(7)
C(13) Zr(1) C(1) C(2) 77.1(5)
C(13) Zr(1) C(1) C(5) -169.7(4)
C(1) Zr(1) C(14) C(10) -33.3(5)
C(1) Zr(1) C(14) C(13) -149.4(4)
C(14) Zr(1) C(1) P(1) -18.7(6)
C(14) Zr(1) C(1) C(2) 104.6(4)
C(14) Zr(1) C(1) C(5) -142.3(4)
C(2) Zr(1) C(3) C(4) -113.1(6)
C(3) Zr(1) C(2) C(1) 116.1(6)
C(2) Zr(1) C(4) C(3) 38.4(4)
C(2) Zr(1) C(4) C(5) -78.4(5)
C(4) Zr(1) C(2) C(1) 78.2(4)
C(4) Zr(1) C(2) C(3) -37.8(4)
C(2) Zr(1) C(5) C(1) -37.9(4)
C(2) Zr(1) C(5) C(4) 77.3(5)
C(5) Zr(1) C(2) C(1) 38.4(3)
C(5) Zr(1) C(2) C(3) -77.6(4)
C(2) Zr(1) C(10) P(2) 57.5(4)
C(2) Zr(1) C(10) C(11) -62.1(4)
C(2) Zr(1) C(10) C(14) -176.3(4)
C(10) Zr(1) C(2) C(1) -92.4(4)
C(10) Zr(1) C(2) C(3) 151.6(4)
C(2) Zr(1) C(11) C(10) 113.6(4)
C(2) Zr(1) C(11) C(12) -131.8(4)
C(11) Zr(1) C(2) C(1) -122.3(4)
C(11) Zr(1) C(2) C(3) 121.6(5)
C(2) Zr(1) C(12) C(11) 46.4(4)
C(2) Zr(1) C(12) C(13) 160.9(4)
C(12) Zr(1) C(2) C(1) -146.3(3)
C(12) Zr(1) C(2) C(3) 97.7(4)
C(2) Zr(1) C(13) C(12) -24.2(5)
C(2) Zr(1) C(13) C(14) 90.7(5)
C(13) Zr(1) C(2) C(1) -133.4(3)
C(13) Zr(1) C(2) C(3) 110.5(4)
C(2) Zr(1) C(14) C(10) 4.3(5)
C(2) Zr(1) C(14) C(13) -111.9(4)
C(14) Zr(1) C(2) C(1) -94.6(4)
C(14) Zr(1) C(2) C(3) 149.3(4)
C(3) Zr(1) C(4) C(5) -116.7(6)
C(4) Zr(1) C(3) C(2) 113.1(6)
C(3) Zr(1) C(5) C(1) -78.9(4)
C(3) Zr(1) C(5) C(4) 36.3(4)
C(5) Zr(1) C(3) C(2) 77.4(4)
C(5) Zr(1) C(3) C(4) -35.7(4)
C(3) Zr(1) C(10) P(2) 74.4(5)
C(3) Zr(1) C(10) C(11) -45.1(4)
C(3) Zr(1) C(10) C(14) -159.4(4)
C(10) Zr(1) C(3) C(2) -32.6(5)
C(10) Zr(1) C(3) C(4) -145.7(4)
C(3) Zr(1) C(11) C(10) 141.1(4)
C(3) Zr(1) C(11) C(12) -104.3(4)
C(11) Zr(1) C(3) C(2) -55.3(4)
C(11) Zr(1) C(3) C(4) -168.4(4)
C(3) Zr(1) C(12) C(11) 79.5(4)
C(3) Zr(1) C(12) C(13) -166.1(4)
C(12) Zr(1) C(3) C(2) -87.4(4)
C(12) Zr(1) C(3) C(4) 159.4(4)
C(3) Zr(1) C(13) C(12) 18.4(5)
C(3) Zr(1) C(13) C(14) 133.3(4)
C(13) Zr(1) C(3) C(2) -97.4(5)
C(13) Zr(1) C(3) C(4) 149.5(4)
C(3) Zr(1) C(14) C(10) 34.4(6)
C(3) Zr(1) C(14) C(13) -81.7(5)
C(14) Zr(1) C(3) C(2) -52.4(6)
C(14) Zr(1) C(3) C(4) -165.5(4)
C(4) Zr(1) C(5) C(1) -115.2(7)
C(5) Zr(1) C(4) C(3) 116.7(6)
C(4) Zr(1) C(10) P(2) 45.2(7)
C(4) Zr(1) C(10) C(11) -74.3(5)
C(4) Zr(1) C(10) C(14) 171.4(4)
C(10) Zr(1) C(4) C(3) 53.6(6)
C(10) Zr(1) C(4) C(5) -63.1(6)
C(4) Zr(1) C(11) C(10) 133.6(3)
C(4) Zr(1) C(11) C(12) -111.8(4)
C(11) Zr(1) C(4) C(3) 14.1(5)
C(11) Zr(1) C(4) C(5) -102.7(5)
C(4) Zr(1) C(12) C(11) 93.7(4)
C(4) Zr(1) C(12) C(13) -151.8(4)
C(12) Zr(1) C(4) C(3) -26.8(5)
C(12) Zr(1) C(4) C(5) -143.6(4)
C(4) Zr(1) C(13) C(12) 58.2(7)
C(4) Zr(1) C(13) C(14) 173.1(5)
C(13) Zr(1) C(4) C(3) -63.4(7)
C(13) Zr(1) C(4) C(5) 179.8(5)
C(4) Zr(1) C(14) C(10) -42(2)
C(4) Zr(1) C(14) C(13) -158.1(19)
C(14) Zr(1) C(4) C(3) 89(2)
C(14) Zr(1) C(4) C(5) -28(2)
C(5) Zr(1) C(10) P(2) 11.8(6)
C(5) Zr(1) C(10) C(11) -107.7(4)
C(5) Zr(1) C(10) C(14) 138.0(4)
C(10) Zr(1) C(5) C(1) 24.5(5)
C(10) Zr(1) C(5) C(4) 139.7(4)
C(5) Zr(1) C(11) C(10) 94.6(4)
C(5) Zr(1) C(11) C(12) -150.8(4)
C(11) Zr(1) C(5) C(1) -14.9(5)
C(11) Zr(1) C(5) C(4) 100.3(5)
C(5) Zr(1) C(12) C(11) 54.1(6)
C(5) Zr(1) C(12) C(13) 168.6(4)
C(12) Zr(1) C(5) C(1) -47.4(6)
C(12) Zr(1) C(5) C(4) 67.8(6)
C(5) Zr(1) C(13) C(12) -123(2)
C(5) Zr(1) C(13) C(14) -8(2)
C(13) Zr(1) C(5) C(1) 65(2)
C(13) Zr(1) C(5) C(4) -179(2)
C(5) Zr(1) C(14) C(10) -65.3(6)
C(5) Zr(1) C(14) C(13) 178.6(4)
C(14) Zr(1) C(5) C(1) 58.9(6)
C(14) Zr(1) C(5) C(4) 174.1(4)
C(10) Zr(1) C(11) C(12) 114.6(5)
C(11) Zr(1) C(10) P(2) 119.5(6)
C(11) Zr(1) C(10) C(14) -114.3(6)
C(10) Zr(1) C(12) C(11) -37.5(3)
C(10) Zr(1) C(12) C(13) 76.9(4)
C(12) Zr(1) C(10) P(2) 156.8(6)
C(12) Zr(1) C(10) C(11) 37.2(4)
C(12) Zr(1) C(10) C(14) -77.0(4)
C(10) Zr(1) C(13) C(12) -78.7(4)
C(10) Zr(1) C(13) C(14) 36.2(4)
C(13) Zr(1) C(10) P(2) -162.8(6)
C(13) Zr(1) C(10) C(11) 77.7(4)
C(13) Zr(1) C(10) C(14) -36.6(4)
C(10) Zr(1) C(14) C(13) -116.1(6)
C(14) Zr(1) C(10) P(2) -126.2(7)
C(14) Zr(1) C(10) C(11) 114.3(6)
C(11) Zr(1) C(12) C(13) 114.4(5)
C(12) Zr(1) C(11) C(10) -114.6(5)
C(11) Zr(1) C(13) C(12) -37.5(3)
C(11) Zr(1) C(13) C(14) 77.4(4)
C(13) Zr(1) C(11) C(10) -77.3(4)
C(13) Zr(1) C(11) C(12) 37.3(4)
C(11) Zr(1) C(14) C(10) 38.0(4)
C(11) Zr(1) C(14) C(13) -78.1(4)
C(14) Zr(1) C(11) C(10) -36.9(3)
C(14) Zr(1) C(11) C(12) 77.7(4)
C(12) Zr(1) C(13) C(14) 114.9(6)
C(13) Zr(1) C(12) C(11) -114.4(5)
C(12) Zr(1) C(14) C(10) 78.9(4)
C(12) Zr(1) C(14) C(13) -37.2(4)
C(14) Zr(1) C(12) C(11) -77.4(4)
C(14) Zr(1) C(12) C(13) 37.0(3)
C(13) Zr(1) C(14) C(10) 116.1(6)
C(14) Zr(1) C(13) C(12) -114.9(6)
Ru(1) P(1) C(1) Zr(1) 55.6(5)
Ru(1) P(1) C(1) C(2) -41.1(6)
Ru(1) P(1) C(1) C(5) 153.6(4)
Ru(1) P(1) C(6) C(7) 172.8(6)
Ru(1) P(1) C(8) C(9) 42.8(6)
C(1) P(1) C(6) C(7) 43.3(7)
C(6) P(1) C(1) Zr(1) 174.3(4)
C(6) P(1) C(1) C(2) 77.6(6)
C(6) P(1) C(1) C(5) -87.8(6)
C(1) P(1) C(8) C(9) 179.3(5)
C(8) P(1) C(1) Zr(1) -79.2(5)
C(8) P(1) C(1) C(2) -176.0(6)
C(8) P(1) C(1) C(5) 18.7(6)
C(6) P(1) C(8) C(9) -78.6(5)
C(8) P(1) C(6) C(7) -57.9(7)
Ru(1) P(2) C(10) Zr(1) -33.2(6)
Ru(1) P(2) C(10) C(11) 62.9(6)
Ru(1) P(2) C(10) C(14) -136.0(5)
Ru(1) P(2) C(15) C(16) -179.1(5)
Ru(1) P(2) C(17) C(18) 60.2(6)
C(10) P(2) C(15) C(16) -45.6(6)
C(15) P(2) C(10) Zr(1) -155.0(4)
C(15) P(2) C(10) C(11) -58.9(6)
C(15) P(2) C(10) C(14) 102.1(7)
C(10) P(2) C(17) C(18) -80.6(6)
C(17) P(2) C(10) Zr(1) 101.5(4)
C(17) P(2) C(10) C(11) -162.4(5)
C(17) P(2) C(10) C(14) -1.3(7)
C(15) P(2) C(17) C(18) 179.2(5)
C(17) P(2) C(15) C(16) 58.1(6)
Zr(1) C(1) C(2) C(3) 65.8(4)
Zr(1) C(1) C(5) C(4) -65.8(5)
P(1) C(1) C(2) Zr(1) 124.2(5)
P(1) C(1) C(2) C(3) -170.0(5)
P(1) C(1) C(5) Zr(1) -124.9(5)
P(1) C(1) C(5) C(4) 169.4(5)
C(2) C(1) C(5) Zr(1) 67.5(4)
C(2) C(1) C(5) C(4) 1.8(7)
C(5) C(1) C(2) Zr(1) -68.2(4)
C(5) C(1) C(2) C(3) -2.4(7)
Zr(1) C(2) C(3) C(4) 67.7(5)
C(1) C(2) C(3) Zr(1) -65.6(4)
C(1) C(2) C(3) C(4) 2.1(7)
Zr(1) C(3) C(4) C(5) 65.9(5)
C(2) C(3) C(4) Zr(1) -66.9(4)
C(2) C(3) C(4) C(5) -1.0(8)
Zr(1) C(4) C(5) C(1) 64.6(4)
C(3) C(4) C(5) Zr(1) -65.1(5)
C(3) C(4) C(5) C(1) -0.5(8)
Zr(1) C(10) C(11) C(12) -66.5(4)
Zr(1) C(10) C(14) C(13) 64.7(4)
P(2) C(10) C(11) Zr(1) -128.1(4)
P(2) C(10) C(11) C(12) 165.4(5)
P(2) C(10) C(14) Zr(1) 130.2(6)
P(2) C(10) C(14) C(13) -165.1(5)
C(11) C(10) C(14) Zr(1) -66.4(4)
C(11) C(10) C(14) C(13) -1.7(7)
C(14) C(10) C(11) Zr(1) 67.8(4)
C(14) C(10) C(11) C(12) 1.3(7)
Zr(1) C(11) C(12) C(13) -66.8(5)
C(10) C(11) C(12) Zr(1) 66.5(4)
C(10) C(11) C(12) C(13) -0.3(7)
Zr(1) C(12) C(13) C(14) -67.1(5)
C(11) C(12) C(13) Zr(1) 66.4(5)
C(11) C(12) C(13) C(14) -0.8(8)
Zr(1) C(13) C(14) C(10) -64.7(4)
C(12) C(13) C(14) Zr(1) 66.2(5)
C(12) C(13) C(14) C(10) 1.6(8)
Ru(1) C(19) C(20) C(21) 60.3(5)
Ru(1) C(19) C(23) C(22) -62.7(5)
C(20) C(19) C(23) Ru(1) 63.8(5)
C(20) C(19) C(23) C(22) 1.1(8)
C(23) C(19) C(20) Ru(1) -62.8(5)
C(23) C(19) C(20) C(21) -2.5(8)
Ru(1) C(20) C(21) C(22) 63.6(5)
C(19) C(20) C(21) Ru(1) -60.6(5)
C(19) C(20) C(21) C(22) 3.0(9)
Ru(1) C(21) C(22) C(23) 61.5(5)
C(20) C(21) C(22) Ru(1) -63.7(5)
C(20) C(21) C(22) C(23) -2.2(9)
Ru(1) C(22) C(23) C(19) 62.1(5)
C(21) C(22) C(23) Ru(1) -61.4(5)
C(21) C(22) C(23) C(19) 0.7(9)
